data_1506604
loop_
_publ_author_name
'Yamaguchi, Torahiko'
'Yamamoto, Yohsuke'
'Fujiwara, Yoshihisa'
'Tanimoto, Yoshifumi'

_publ_section_title
;
 Evidence for a transition state model compound of in-plane vinylic SN2
 reaction.
;
_journal_issue 13
_journal_name_full 'Organic letters'
_journal_page_first 2739
_journal_page_last 2742
_journal_paper_doi 10.1021/ol050961o
_journal_volume 7
_journal_year 2005
_chemical_formula_sum 'C23 H19 Br O3 S'
_chemical_formula_weight 455.35
_chemical_name_systematic
; 
 ? 
;
_space_group_IT_number 15
_symmetry_space_group_name_Hall '-C 2yc'
_symmetry_space_group_name_H-M 'C 1 2/c 1'
_atom_sites_solution_hydrogens geom
_atom_sites_solution_primary direct
_atom_sites_solution_secondary difmap
_audit_creation_method SHELXL-97
_cell_angle_alpha 90.00
_cell_angle_beta 111.3380(10)
_cell_angle_gamma 90.00
_cell_formula_units_Z 8
_cell_length_a 22.9360(5)
_cell_length_b 9.0750(2)
_cell_length_c 21.0870(6)
_cell_measurement_temperature 296(2)
_cell_volume 4088.26(17)
_computing_structure_refinement 'SHELXL-97 (Sheldrick, 1997)'
_computing_structure_solution 'SHELXS-97 (Sheldrick, 1990)'
_diffrn_ambient_temperature 296(2)
_diffrn_measured_fraction_theta_full 0.973
_diffrn_measured_fraction_theta_max 0.973
_diffrn_radiation_monochromator graphite
_diffrn_radiation_source 'fine-focus sealed tube'
_diffrn_radiation_type MoK\a
_diffrn_radiation_wavelength 0.71069
_diffrn_reflns_av_R_equivalents 0.0000
_diffrn_reflns_av_sigmaI/netI 0.3745
_diffrn_reflns_limit_h_max 30
_diffrn_reflns_limit_h_min 0
_diffrn_reflns_limit_k_max 11
_diffrn_reflns_limit_k_min 0
_diffrn_reflns_limit_l_max 25
_diffrn_reflns_limit_l_min -27
_diffrn_reflns_number 4774
_diffrn_reflns_theta_full 27.95
_diffrn_reflns_theta_max 27.95
_diffrn_reflns_theta_min 1.91
_exptl_absorpt_coefficient_mu 2.134
_exptl_absorpt_correction_T_max 0.8149
_exptl_absorpt_correction_T_min 0.4823
_exptl_crystal_density_diffrn 1.480
_exptl_crystal_density_method 'not measured'
_exptl_crystal_F_000 1856
_exptl_crystal_size_max 0.40
_exptl_crystal_size_mid 0.30
_exptl_crystal_size_min 0.10
_refine_diff_density_max 0.819
_refine_diff_density_min -1.204
_refine_diff_density_rms 0.194
_refine_ls_extinction_method none
_refine_ls_goodness_of_fit_ref 2.005
_refine_ls_hydrogen_treatment mixed
_refine_ls_matrix_type full
_refine_ls_number_parameters 256
_refine_ls_number_reflns 4774
_refine_ls_number_restraints 0
_refine_ls_restrained_S_all 2.005
_refine_ls_R_factor_all 0.0906
_refine_ls_R_factor_gt 0.0666
_refine_ls_shift/su_max 0.012
_refine_ls_shift/su_mean 0.001
_refine_ls_structure_factor_coef Fsqd
_refine_ls_weighting_details 'calc w=1/[\s^2^(Fo^2^)+(0.1000P)^2^+0.0000P] where P=(Fo^2^+2Fc^2^)/3'
_refine_ls_weighting_scheme calc
_refine_ls_wR_factor_gt 0.2392
_refine_ls_wR_factor_ref 0.2594
_reflns_number_gt 3731
_reflns_number_total 4774
_reflns_threshold_expression >2sigma(I)
_cod_data_source_file ol050961osi20050510_082758.cif
_cod_data_source_block sbrpan
_cod_database_code 1506604

loop_
_symmetry_equiv_pos_as_xyz
'x, y, z'
'-x, y, -z+1/2'
'x+1/2, y+1/2, z'
'-x+1/2, y+1/2, -z+1/2'
'-x, -y, -z'
'x, -y, z-1/2'
'-x+1/2, -y+1/2, -z'
'x+1/2, -y+1/2, z-1/2'

loop_
_atom_site_label
_atom_site_type_symbol
_atom_site_fract_x
_atom_site_fract_y
_atom_site_fract_z
_atom_site_U_iso_or_equiv
_atom_site_adp_type
_atom_site_occupancy
_atom_site_symmetry_multiplicity
_atom_site_calc_flag
_atom_site_refinement_flags
C1 C 0.8112(2) 0.3572(5) 0.7298(2) 0.0451(9) Uani 1 1 d .
C2 C 0.7737(2) 0.4605(5) 0.7449(3) 0.0558(11) Uani 1 1 d .
H2A H 0.7887 0.5121 0.7858 0.067 Uiso 1 1 calc R
C3 C 0.7138(3) 0.4864(6) 0.6987(3) 0.0624(13) Uani 1 1 d .
H3A H 0.6891 0.5577 0.7082 0.075 Uiso 1 1 calc R
C4 C 0.6904(3) 0.4081(5) 0.6389(3) 0.0572(12) Uani 1 1 d .
H4A H 0.6497 0.4246 0.6087 0.069 Uiso 1 1 calc R
C5 C 0.7278(2) 0.3047(5) 0.6238(2) 0.0454(9) Uani 1 1 d .
C6 C 0.7350(2) 0.0307(5) 0.5769(2) 0.0464(9) Uani 1 1 d .
C7 C 0.7036(3) -0.0985(6) 0.5491(3) 0.0614(13) Uani 1 1 d .
H7A H 0.6641 -0.0952 0.5150 0.074 Uiso 1 1 calc R
C8 C 0.7318(3) -0.2308(6) 0.5727(3) 0.0655(14) Uani 1 1 d .
H8A H 0.7114 -0.3177 0.5540 0.079 Uiso 1 1 calc R
C9 C 0.7904(3) -0.2375(5) 0.6242(3) 0.0606(12) Uani 1 1 d .
H9A H 0.8085 -0.3283 0.6405 0.073 Uiso 1 1 calc R
C10 C 0.8221(2) -0.1080(4) 0.6514(2) 0.0474(10) Uani 1 1 d .
C11 C 0.79549(19) 0.0293(4) 0.6253(2) 0.0407(8) Uani 1 1 d .
C12 C 0.82793(18) 0.1737(4) 0.6468(2) 0.0394(8) Uani 1 1 d .
C13 C 0.78997(19) 0.2827(4) 0.6676(2) 0.0426(9) Uani 1 1 d .
C14 C 0.8956(3) 0.3988(7) 0.8355(3) 0.0780(18) Uani 1 1 d .
H14A H 0.8940 0.5025 0.8259 0.117 Uiso 1 1 calc R
H14B H 0.9383 0.3692 0.8583 0.117 Uiso 1 1 calc R
H14C H 0.8721 0.3784 0.8640 0.117 Uiso 1 1 calc R
C15 C 0.9102(4) -0.2379(7) 0.7240(5) 0.142(5) Uani 1 1 d .
H15A H 0.8851 -0.3028 0.7395 0.212 Uiso 1 1 calc R
H15B H 0.9495 -0.2204 0.7604 0.212 Uiso 1 1 calc R
H15C H 0.9177 -0.2823 0.6863 0.212 Uiso 1 1 calc R
C16 C 0.88169(19) 0.2020(4) 0.6386(2) 0.0424(8) Uani 1 1 d .
C17 C 0.92198(19) 0.1017(4) 0.6173(2) 0.0404(8) Uani 1 1 d .
C18 C 0.9859(2) 0.0938(5) 0.6539(2) 0.0512(11) Uani 1 1 d .
H18A H 1.0040 0.1559 0.6910 0.061 Uiso 1 1 calc R
C19 C 1.0227(2) -0.0047(5) 0.6361(2) 0.0524(11) Uani 1 1 d .
H19A H 1.0654 -0.0086 0.6612 0.063 Uiso 1 1 calc R
C20 C 0.9968(2) -0.0985(5) 0.5809(2) 0.0496(10) Uani 1 1 d .
C21 C 0.9336(2) -0.0882(4) 0.5419(2) 0.0456(9) Uani 1 1 d .
H21A H 0.9160 -0.1475 0.5037 0.055 Uiso 1 1 calc R
C22 C 0.89654(19) 0.0127(4) 0.5607(2) 0.0427(8) Uani 1 1 d .
H22A H 0.8541 0.0199 0.5347 0.051 Uiso 1 1 calc R
C23 C 1.0142(3) -0.2890(7) 0.5117(4) 0.0813(18) Uani 1 1 d .
H23A H 0.9865 -0.3609 0.5189 0.122 Uiso 1 1 calc R
H23B H 1.0485 -0.3380 0.5048 0.122 Uiso 1 1 calc R
H23C H 0.9917 -0.2310 0.4723 0.122 Uiso 1 1 calc R
O1 O 0.86937(16) 0.3195(4) 0.77353(16) 0.0560(8) Uani 1 1 d .
O2 O 0.87847(18) -0.1028(3) 0.70312(19) 0.0577(9) Uani 1 1 d .
S1 S 0.69633(6) 0.19989(15) 0.54837(6) 0.0568(3) Uani 1 1 d .
Br1 Br 0.91440(3) 0.39943(5) 0.65295(3) 0.0684(3) Uani 1 1 d .
O3 O 1.03742(17) -0.1959(4) 0.5694(2) 0.0720(11) Uani 1 1 d .

loop_
_atom_site_aniso_label
_atom_site_aniso_U_11
_atom_site_aniso_U_22
_atom_site_aniso_U_33
_atom_site_aniso_U_23
_atom_site_aniso_U_13
_atom_site_aniso_U_12
C1 0.051(2) 0.0390(19) 0.054(2) 0.0027(16) 0.030(2) 0.0042(17)
C2 0.061(3) 0.056(3) 0.062(3) -0.007(2) 0.036(2) 0.011(2)
C3 0.066(3) 0.055(3) 0.081(3) -0.003(2) 0.045(3) 0.018(2)
C4 0.053(3) 0.063(3) 0.066(3) 0.004(2) 0.032(2) 0.015(2)
C5 0.042(2) 0.051(2) 0.053(2) 0.0060(17) 0.0291(18) 0.0089(17)
C6 0.040(2) 0.052(2) 0.053(2) -0.0035(18) 0.0242(18) -0.0010(17)
C7 0.048(3) 0.076(4) 0.060(3) -0.017(2) 0.021(2) -0.014(2)
C8 0.062(3) 0.058(3) 0.077(3) -0.018(2) 0.027(3) -0.021(2)
C9 0.075(3) 0.037(2) 0.074(3) -0.006(2) 0.033(3) -0.006(2)
C10 0.055(3) 0.042(2) 0.051(2) -0.0043(16) 0.026(2) 0.0004(17)
C11 0.041(2) 0.0392(19) 0.047(2) -0.0029(15) 0.0226(17) -0.0016(15)
C12 0.038(2) 0.0378(19) 0.047(2) -0.0012(15) 0.0204(16) 0.0066(14)
C13 0.043(2) 0.043(2) 0.054(2) 0.0044(16) 0.0317(18) 0.0055(15)
C14 0.087(5) 0.087(5) 0.051(3) -0.010(2) 0.015(3) 0.016(3)
C15 0.130(7) 0.051(3) 0.163(8) -0.019(4) -0.044(6) 0.035(4)
C16 0.044(2) 0.0389(19) 0.051(2) -0.0066(15) 0.0256(18) -0.0032(15)
C17 0.038(2) 0.040(2) 0.051(2) -0.0058(15) 0.0252(17) 0.0007(14)
C18 0.041(2) 0.062(3) 0.051(2) -0.0146(18) 0.0168(19) -0.0009(18)
C19 0.034(2) 0.071(3) 0.054(2) -0.012(2) 0.0171(18) 0.0039(19)
C20 0.043(2) 0.057(3) 0.053(2) -0.0067(18) 0.021(2) 0.0117(17)
C21 0.043(2) 0.047(2) 0.046(2) -0.0101(16) 0.0165(18) 0.0035(16)
C22 0.0337(19) 0.043(2) 0.051(2) -0.0040(16) 0.0156(17) 0.0031(15)
C23 0.075(4) 0.074(4) 0.101(4) -0.038(3) 0.038(3) 0.009(3)
O1 0.0533(19) 0.060(2) 0.0558(18) -0.0089(14) 0.0205(15) 0.0071(14)
O2 0.060(2) 0.0406(16) 0.064(2) -0.0002(12) 0.0124(17) 0.0073(13)
S1 0.0484(7) 0.0698(8) 0.0516(6) 0.0005(5) 0.0175(5) 0.0130(5)
Br1 0.0727(4) 0.0440(3) 0.1087(5) -0.0203(2) 0.0571(4) -0.0141(2)
O3 0.051(2) 0.082(3) 0.082(2) -0.026(2) 0.0238(18) 0.0197(18)

loop_
_atom_type_symbol
_atom_type_description
_atom_type_scat_dispersion_real
_atom_type_scat_dispersion_imag
_atom_type_scat_source
C C 0.0033 0.0016 'International Tables Vol C Tables 4.2.6.8 and 6.1.1.4'
H H 0.0000 0.0000 'International Tables Vol C Tables 4.2.6.8 and 6.1.1.4'
O O 0.0106 0.0060 'International Tables Vol C Tables 4.2.6.8 and 6.1.1.4'
S S 0.1246 0.1234 'International Tables Vol C Tables 4.2.6.8 and 6.1.1.4'
Br Br -0.2901 2.4595 'International Tables Vol C Tables 4.2.6.8 and 6.1.1.4'

loop_
_geom_angle_atom_site_label_1
_geom_angle_atom_site_label_2
_geom_angle_atom_site_label_3
_geom_angle
O1 C1 C2 123.5(4)
O1 C1 C13 115.9(4)
C2 C1 C13 120.7(4)
C1 C2 C3 119.5(4)
C4 C3 C2 121.0(4)
C3 C4 C5 119.5(5)
C4 C5 C13 120.8(4)
C4 C5 S1 119.1(4)
C13 C5 S1 120.0(3)
C7 C6 C11 121.8(4)
C7 C6 S1 118.1(4)
C11 C6 S1 120.1(3)
C8 C7 C6 118.8(5)
C7 C8 C9 121.2(5)
C8 C9 C10 119.8(5)
O2 C10 C9 124.3(4)
O2 C10 C11 115.7(3)
C9 C10 C11 120.0(4)
C6 C11 C10 118.0(4)
C6 C11 C12 117.9(4)
C10 C11 C12 124.1(4)
C16 C12 C13 125.4(4)
C16 C12 C11 120.9(3)
C13 C12 C11 113.1(3)
C1 C13 C5 118.2(4)
C1 C13 C12 123.9(4)
C5 C13 C12 117.7(4)
C12 C16 C17 129.1(4)
C12 C16 Br1 119.1(3)
C17 C16 Br1 111.7(3)
C22 C17 C18 118.6(4)
C22 C17 C16 120.5(4)
C18 C17 C16 120.8(4)
C19 C18 C17 120.7(4)
C18 C19 C20 120.7(4)
O3 C20 C21 124.8(4)
O3 C20 C19 115.7(4)
C21 C20 C19 119.5(4)
C20 C21 C22 119.1(4)
C17 C22 C21 121.1(4)
C1 O1 C14 118.6(4)
C10 O2 C15 117.0(4)
C6 S1 C5 99.9(2)
C20 O3 C23 118.0(4)

loop_
_geom_bond_atom_site_label_1
_geom_bond_atom_site_label_2
_geom_bond_distance
C1 O1 1.361(5)
C1 C2 1.385(6)
C1 C13 1.396(6)
C2 C3 1.386(7)
C3 C4 1.375(7)
C4 C5 1.385(6)
C5 C13 1.402(6)
C5 S1 1.767(5)
C6 C7 1.389(6)
C6 C11 1.391(6)
C6 S1 1.766(5)
C7 C8 1.369(8)
C8 C9 1.388(8)
C9 C10 1.390(6)
C10 O2 1.356(6)
C10 C11 1.408(6)
C11 C12 1.493(6)
C12 C16 1.330(5)
C12 C13 1.486(5)
C14 O1 1.419(6)
C15 O2 1.412(6)
C16 C17 1.480(5)
C16 Br1 1.923(4)
C17 C22 1.382(6)
C17 C18 1.389(6)
C18 C19 1.372(6)
C19 C20 1.388(6)
C20 O3 1.368(5)
C20 C21 1.385(6)
C21 C22 1.402(5)
C23 O3 1.417(7)

loop_
_geom_torsion_atom_site_label_1
_geom_torsion_atom_site_label_2
_geom_torsion_atom_site_label_3
_geom_torsion_atom_site_label_4
_geom_torsion
O1 C1 C2 C3 -176.7(4)
C13 C1 C2 C3 2.2(7)
C1 C2 C3 C4 1.8(8)
C2 C3 C4 C5 -1.7(8)
C3 C4 C5 C13 -2.4(7)
C3 C4 C5 S1 177.7(4)
C11 C6 C7 C8 3.4(8)
S1 C6 C7 C8 -177.2(4)
C6 C7 C8 C9 0.9(9)
C7 C8 C9 C10 -1.6(8)
C8 C9 C10 O2 177.9(5)
C8 C9 C10 C11 -1.9(7)
C7 C6 C11 C10 -6.8(6)
S1 C6 C11 C10 173.8(3)
C7 C6 C11 C12 173.6(4)
S1 C6 C11 C12 -5.7(5)
O2 C10 C11 C6 -173.8(4)
C9 C10 C11 C6 6.0(6)
O2 C10 C11 C12 5.7(6)
C9 C10 C11 C12 -174.5(4)
C6 C11 C12 C16 -120.6(4)
C10 C11 C12 C16 59.9(6)
C6 C11 C12 C13 51.4(5)
C10 C11 C12 C13 -128.1(4)
O1 C1 C13 C5 172.9(4)
C2 C1 C13 C5 -6.1(6)
O1 C1 C13 C12 -2.9(6)
C2 C1 C13 C12 178.2(4)
C4 C5 C13 C1 6.2(6)
S1 C5 C13 C1 -173.8(3)
C4 C5 C13 C12 -177.8(4)
S1 C5 C13 C12 2.2(5)
C16 C12 C13 C1 -61.9(6)
C11 C12 C13 C1 126.6(4)
C16 C12 C13 C5 122.4(5)
C11 C12 C13 C5 -49.2(5)
C13 C12 C16 C17 -179.1(4)
C11 C12 C16 C17 -8.2(7)
C13 C12 C16 Br1 -1.1(6)
C11 C12 C16 Br1 169.9(3)
C12 C16 C17 C22 48.5(7)
Br1 C16 C17 C22 -129.6(4)
C12 C16 C17 C18 -130.8(5)
Br1 C16 C17 C18 51.0(5)
C22 C17 C18 C19 -2.7(7)
C16 C17 C18 C19 176.7(4)
C17 C18 C19 C20 0.1(8)
C18 C19 C20 O3 -177.5(5)
C18 C19 C20 C21 2.7(7)
O3 C20 C21 C22 177.5(4)
C19 C20 C21 C22 -2.7(7)
C18 C17 C22 C21 2.6(6)
C16 C17 C22 C21 -176.8(4)
C20 C21 C22 C17 0.1(6)
C2 C1 O1 C14 -5.7(7)
C13 C1 O1 C14 175.4(5)
C9 C10 O2 C15 8.8(9)
C11 C10 O2 C15 -171.4(7)
C7 C6 S1 C5 147.5(4)
C11 C6 S1 C5 -33.2(4)
C4 C5 S1 C6 -145.0(4)
C13 C5 S1 C6 35.0(4)
C21 C20 O3 C23 3.0(8)
C19 C20 O3 C23 -176.8(5)

loop_
_cod_related_entry_id
_cod_related_entry_code
_cod_related_entry_database
1 21157089 ChemSpider
